data_4346013
loop_
_publ_author_name
'Ruibiao Fu'
'Xihe Huang'
'Shengmin Hu'
'Shengchang Xiang'
'Xintao Wu'

_publ_section_title
;
 Rational Design of New Bright Luminescent Zinc Diphosphonates with
 12-Member Ring Channels
;
_journal_name_full 'Inorganic Chemistry'
_journal_page_first 5254
_journal_page_last 5256
_journal_paper_doi 10.1021/ic060608u
_journal_volume 45
_journal_year 2006
_chemical_formula_sum 'C17 H40 N2 O18 P6 Zn4'
_chemical_formula_weight 1007.81
_space_group_IT_number 14
_space_group_name_Hall '-P 2ybc'
_space_group_name_H-M_alt 'P 1 21/c 1'
_symmetry_cell_setting monoclinic
_symmetry_space_group_name_H-M 'P 1 21/c 1'
_atom_sites_solution_hydrogens geom
_atom_sites_solution_primary direct
_atom_sites_solution_secondary difmap
_cell_angle_alpha 90.00
_cell_angle_beta 103.965(2)
_cell_angle_gamma 90.00
_cell_formula_units_Z 2
_cell_length_a 10.8658(17)
_cell_length_b 16.605(2)
_cell_length_c 10.3926(16)
_cell_measurement_reflns_used 2879
_cell_measurement_temperature 293(2)
_cell_measurement_theta_max 27.4835
_cell_measurement_theta_min 3.1147
_cell_volume 1819.7(5)
_computing_cell_refinement 'Bruker XSCANS'
_computing_data_collection 'Bruker XSCANS'
_computing_data_reduction 'Bruker SHELXTL'
_computing_molecular_graphics 'Bruker SHELXTL'
_computing_publication_material 'Bruker SHELXTL'
_computing_structure_refinement 'SHELXL-97 (Sheldrick, 1997)'
_computing_structure_solution 'SHELXS-97 (Sheldrick, 1990)'
_diffrn_ambient_temperature 293(2)
_diffrn_measured_fraction_theta_full 0.994
_diffrn_measured_fraction_theta_max 0.994
_diffrn_measurement_device_type 'Bruker P4'
_diffrn_measurement_method '\w scans'
_diffrn_radiation_monochromator graphite
_diffrn_radiation_source 'Rotating Anode'
_diffrn_radiation_type MoK\a
_diffrn_radiation_wavelength 0.71073
_diffrn_reflns_av_R_equivalents 0.0670
_diffrn_reflns_av_sigmaI/netI 0.0691
_diffrn_reflns_limit_h_max 9
_diffrn_reflns_limit_h_min -14
_diffrn_reflns_limit_k_max 21
_diffrn_reflns_limit_k_min -21
_diffrn_reflns_limit_l_max 13
_diffrn_reflns_limit_l_min -13
_diffrn_reflns_number 13772
_diffrn_reflns_theta_full 27.47
_diffrn_reflns_theta_max 27.47
_diffrn_reflns_theta_min 3.12
_exptl_absorpt_coefficient_mu 2.939
_exptl_absorpt_correction_T_max 1.0000
_exptl_absorpt_correction_T_min 0.7664
_exptl_absorpt_correction_type multi-scan
_exptl_crystal_colour colorless
_exptl_crystal_density_diffrn 1.839
_exptl_crystal_density_method 'not measured'
_exptl_crystal_description needle
_exptl_crystal_F_000 1020
_exptl_crystal_size_max 0.5000
_exptl_crystal_size_mid 0.1300
_exptl_crystal_size_min 0.0300
_refine_diff_density_max 1.405
_refine_diff_density_min -0.626
_refine_diff_density_rms 0.156
_refine_ls_extinction_method none
_refine_ls_goodness_of_fit_ref 1.180
_refine_ls_matrix_type full
_refine_ls_number_parameters 217
_refine_ls_number_reflns 4147
_refine_ls_number_restraints 0
_refine_ls_restrained_S_all 1.180
_refine_ls_R_factor_all 0.1083
_refine_ls_R_factor_gt 0.0805
_refine_ls_shift/su_max 0.000
_refine_ls_shift/su_mean 0.000
_refine_ls_structure_factor_coef Fsqd
_refine_ls_weighting_details 'calc w=1/[\s^2^(Fo^2^)+(0.0581P)^2^+8.0089P] where P=(Fo^2^+2Fc^2^)/3'
_refine_ls_weighting_scheme calc
_refine_ls_wR_factor_gt 0.1577
_refine_ls_wR_factor_ref 0.1752
_reflns_number_gt 3226
_reflns_number_total 4147
_reflns_threshold_expression >2sigma(I)
_cod_data_source_file ic060608urom20060410_101638.cif
_cod_data_source_block 2
_cod_depositor_comments
;
The following automatic conversions were performed:

data item '_exptl_absorpt_correction_type' value 'Multi-scan' was
changed to 'multi-scan' in accordance with the built-in table derived
from the CIF Core dictionary named 'cif_core.dic' version 2.4.5 last
updated on 2014-11-21.

data item '_symmetry_cell_setting' value 'Monoclinic' was changed to
'monoclinic' in accordance with the built-in table derived from the
CIF Core dictionary named 'cif_core.dic' version 2.4.5 last updated
on 2014-11-21.

Automatic conversion script
Id: cif_fix_values 6909 2019-04-08 15:41:33Z antanas 
;
_cod_original_sg_symbol_H-M P2(1)/c
_cod_database_code 4346013

loop_
_symmetry_equiv_pos_as_xyz
'x, y, z'
'-x, y+1/2, -z+1/2'
'-x, -y, -z'
'x, -y-1/2, z-1/2'

loop_
_atom_site_label
_atom_site_type_symbol
_atom_site_fract_x
_atom_site_fract_y
_atom_site_fract_z
_atom_site_U_iso_or_equiv
_atom_site_adp_type
_atom_site_occupancy
_atom_site_symmetry_multiplicity
_atom_site_calc_flag
_atom_site_refinement_flags
_atom_site_disorder_assembly
_atom_site_disorder_group
Zn1 Zn 0.05502(7) 0.16658(5) 0.40351(8) 0.0223(2) Uani 1 1 d . . .
Zn2 Zn -0.13487(7) 0.16469(5) 0.68310(8) 0.0213(2) Uani 1 1 d . . .
P1 P -0.21256(19) -0.00579(11) 0.5445(2) 0.0292(5) Uani 1 1 d . . .
P2 P 0.13789(17) 0.22292(11) 0.69260(18) 0.0224(4) Uani 1 1 d . . .
P3 P -0.20862(17) 0.23997(10) 0.40951(18) 0.0207(4) Uani 1 1 d . . .
O1 O -0.2201(6) 0.0636(3) 0.6332(6) 0.0422(15) Uani 1 1 d . . .
O2 O 0.0933(5) 0.0541(3) 0.4095(6) 0.0406(14) Uani 1 1 d . . .
O3 O -0.2258(7) 0.0224(3) 0.3983(6) 0.0489(17) Uani 1 1 d . . .
H21 H -0.1947 0.0674 0.3982 0.073 Uiso 1 1 calc R . .
O4 O 0.0479(5) 0.1572(3) 0.7154(5) 0.0296(12) Uani 1 1 d . . .
O5 O 0.1437(5) 0.2314(3) 0.5484(5) 0.0307(12) Uani 1 1 d . . .
O6 O 0.1029(5) 0.3060(3) 0.7403(5) 0.0294(12) Uani 1 1 d . . .
O7 O -0.1283(4) 0.1685(3) 0.3809(5) 0.0241(11) Uani 1 1 d . . .
O8 O -0.2060(5) 0.2465(3) 0.5552(5) 0.0287(11) Uani 1 1 d . . .
O9 O -0.1641(5) 0.3192(3) 0.3598(5) 0.0256(11) Uani 1 1 d . . .
C1 C -0.3498(8) -0.0687(5) 0.5311(10) 0.041(2) Uani 1 1 d . . .
H1 H -0.3376 -0.1171 0.4834 0.050 Uiso 1 1 calc R . .
H2 H -0.3531 -0.0850 0.6198 0.050 Uiso 1 1 calc R . .
C2 C -0.4782(8) -0.0331(6) 0.4633(11) 0.053(3) Uani 1 1 d . . .
H4 H -0.4740 -0.0132 0.3767 0.064 Uiso 1 1 calc R . .
H3 H -0.5410 -0.0758 0.4495 0.064 Uiso 1 1 calc R . .
C3 C 0.2944(7) 0.1948(5) 0.7851(8) 0.0317(17) Uani 1 1 d . . .
H6 H 0.2980 0.1995 0.8790 0.038 Uiso 1 1 calc R . .
H5 H 0.3087 0.1388 0.7670 0.038 Uiso 1 1 calc R . .
C4 C 0.4003(7) 0.2448(5) 0.7544(8) 0.0340(18) Uani 1 1 d . . .
H8 H 0.3832 0.3013 0.7664 0.041 Uiso 1 1 calc R . .
H7 H 0.4012 0.2369 0.6621 0.041 Uiso 1 1 calc R . .
C5 C -0.3663(7) 0.2197(5) 0.3165(8) 0.0342(19) Uani 1 1 d . . .
H10 H -0.3673 0.2218 0.2230 0.041 Uiso 1 1 calc R . .
H9 H -0.3880 0.1652 0.3360 0.041 Uiso 1 1 calc R . .
C6 C -0.4691(7) 0.2760(5) 0.3410(8) 0.0344(18) Uani 1 1 d . . .
H12 H -0.4480 0.3310 0.3230 0.041 Uiso 1 1 calc R . .
H11 H -0.4715 0.2729 0.4335 0.041 Uiso 1 1 calc R . .
C7 C -0.0777(10) 0.4836(5) 0.5918(9) 0.049(2) Uani 1 1 d . . .
H17 H -0.0305 0.5066 0.6761 0.058 Uiso 1 1 calc R . .
C8 C 0.1120(10) 0.4512(6) 0.5143(11) 0.056(3) Uani 1 1 d . . .
H16 H 0.1565 0.4078 0.4823 0.067 Uiso 1 1 calc R . .
H15 H 0.1681 0.4735 0.5933 0.067 Uiso 1 1 calc R . .
C9 C -0.199(2) 0.4510(13) 0.605(2) 0.066(7) Uani 0.50 1 d P . .
H20 H -0.2467 0.4925 0.6345 0.099 Uiso 0.50 1 calc PR . .
H19 H -0.1840 0.4076 0.6675 0.099 Uiso 0.50 1 calc PR . .
H18 H -0.2456 0.4313 0.5200 0.099 Uiso 0.50 1 calc PR . .
N1 N -0.0034(8) 0.4193(4) 0.5475(7) 0.045(2) Uani 1 1 d . . .
H14 H 0.0188 0.3822 0.6121 0.054 Uiso 1 1 calc R . .
H13 H -0.0520 0.3948 0.4757 0.054 Uiso 1 1 calc R . .

loop_
_atom_site_aniso_label
_atom_site_aniso_U_11
_atom_site_aniso_U_22
_atom_site_aniso_U_33
_atom_site_aniso_U_23
_atom_site_aniso_U_13
_atom_site_aniso_U_12
Zn1 0.0177(4) 0.0248(4) 0.0238(4) -0.0006(3) 0.0040(3) 0.0021(3)
Zn2 0.0177(4) 0.0225(4) 0.0230(4) -0.0007(3) 0.0035(3) -0.0012(3)
P1 0.0234(10) 0.0219(9) 0.0414(12) -0.0020(8) 0.0061(9) -0.0002(8)
P2 0.0146(8) 0.0287(9) 0.0228(9) -0.0011(7) 0.0024(7) -0.0025(7)
P3 0.0148(8) 0.0240(8) 0.0232(9) 0.0022(7) 0.0042(7) 0.0027(7)
O1 0.036(3) 0.034(3) 0.058(4) -0.020(3) 0.015(3) -0.006(3)
O2 0.026(3) 0.027(3) 0.067(4) 0.000(3) 0.007(3) 0.001(2)
O3 0.068(5) 0.031(3) 0.043(4) 0.003(3) 0.005(3) -0.014(3)
O4 0.017(2) 0.031(3) 0.042(3) 0.007(2) 0.009(2) 0.001(2)
O5 0.024(3) 0.043(3) 0.026(3) -0.008(2) 0.007(2) -0.005(2)
O6 0.031(3) 0.031(3) 0.028(3) 0.003(2) 0.011(2) 0.003(2)
O7 0.013(2) 0.029(2) 0.030(3) -0.001(2) 0.005(2) 0.002(2)
O8 0.029(3) 0.036(3) 0.021(3) 0.005(2) 0.005(2) 0.008(2)
O9 0.032(3) 0.024(2) 0.021(3) 0.000(2) 0.007(2) -0.001(2)
C1 0.033(4) 0.035(4) 0.059(6) -0.011(4) 0.017(4) -0.010(4)
C2 0.031(5) 0.050(5) 0.079(7) -0.016(5) 0.014(5) -0.005(4)
C3 0.017(3) 0.040(4) 0.035(4) 0.006(3) 0.001(3) -0.001(3)
C4 0.027(4) 0.039(4) 0.036(4) -0.004(4) 0.008(3) -0.005(3)
C5 0.016(4) 0.037(4) 0.045(5) -0.002(4) -0.002(3) 0.003(3)
C6 0.018(4) 0.041(4) 0.042(5) 0.003(4) 0.004(3) 0.004(3)
C7 0.071(7) 0.036(4) 0.036(5) 0.002(4) 0.006(5) 0.008(5)
C8 0.054(6) 0.042(5) 0.068(7) 0.001(5) 0.006(5) 0.000(5)
C9 0.100(19) 0.055(12) 0.056(13) 0.016(10) 0.045(13) 0.021(13)
N1 0.063(5) 0.030(3) 0.033(4) 0.003(3) -0.006(4) -0.002(3)

loop_
_atom_type_symbol
_atom_type_description
_atom_type_scat_dispersion_real
_atom_type_scat_dispersion_imag
_atom_type_scat_source
C C 0.0033 0.0016 'International Tables Vol C Tables 4.2.6.8 and 6.1.1.4'
H H 0.0000 0.0000 'International Tables Vol C Tables 4.2.6.8 and 6.1.1.4'
N N 0.0061 0.0033 'International Tables Vol C Tables 4.2.6.8 and 6.1.1.4'
O O 0.0106 0.0060 'International Tables Vol C Tables 4.2.6.8 and 6.1.1.4'
P P 0.1023 0.0942 'International Tables Vol C Tables 4.2.6.8 and 6.1.1.4'
Zn Zn 0.2839 1.4301 'International Tables Vol C Tables 4.2.6.8 and 6.1.1.4'

loop_
_geom_angle_atom_site_label_1
_geom_angle_atom_site_label_2
_geom_angle_atom_site_label_3
_geom_angle
_geom_angle_site_symmetry_1
_geom_angle_site_symmetry_3
O2 Zn1 O5 117.4(2) . .
O2 Zn1 O6 98.9(2) . 4_565
O5 Zn1 O6 111.4(2) . 4_565
O2 Zn1 O7 103.2(2) . .
O5 Zn1 O7 113.1(2) . .
O6 Zn1 O7 111.8(2) 4_565 .
O8 Zn2 O1 110.0(2) . .
O8 Zn2 O4 112.8(2) . .
O1 Zn2 O4 113.4(2) . .
O8 Zn2 O9 115.0(2) . 4_566
O1 Zn2 O9 101.3(2) . 4_566
O4 Zn2 O9 103.8(2) . 4_566
O1 P1 O2 112.8(3) . 3_556
O1 P1 O3 111.4(3) . .
O2 P1 O3 109.9(4) 3_556 .
O1 P1 C1 109.2(4) . .
O2 P1 C1 110.5(4) 3_556 .
O3 P1 C1 102.7(4) . .
O5 P2 O4 113.6(3) . .
O5 P2 O6 107.8(3) . .
O4 P2 O6 111.9(3) . .
O5 P2 C3 106.9(3) . .
O4 P2 C3 106.9(3) . .
O6 P2 C3 109.5(3) . .
O8 P3 O9 110.1(3) . .
O8 P3 O7 111.9(3) . .
O9 P3 O7 110.8(3) . .
O8 P3 C5 109.9(4) . .
O9 P3 C5 108.6(3) . .
O7 P3 C5 105.4(3) . .
P1 O1 Zn2 138.2(4) . .
P1 O2 Zn1 134.2(3) 3_556 .
P2 O4 Zn2 126.7(3) . .
P2 O5 Zn1 126.2(3) . .
P2 O6 Zn1 128.8(3) . 4_566
P3 O7 Zn1 126.8(3) . .
P3 O8 Zn2 123.2(3) . .
P3 O9 Zn2 124.7(3) . 4_565
C2 C1 P1 117.4(7) . .
C2 C2 C1 114.9(10) 3_456 .
C4 C3 P2 114.4(5) . .
C3 C4 C6 113.5(7) . 4_666
C6 C5 P3 116.1(6) . .
C5 C6 C4 112.2(7) . 4_465
C9 C7 N1 109.5(11) . .
C9 C7 C8 105.1(11) . 3_566
N1 C7 C8 110.1(8) . 3_566
N1 C8 C7 110.5(8) . 3_566
C8 N1 C7 111.8(7) . .

loop_
_geom_bond_atom_site_label_1
_geom_bond_atom_site_label_2
_geom_bond_distance
_geom_bond_site_symmetry_2
Zn1 O2 1.912(5) .
Zn1 O5 1.912(5) .
Zn1 O6 1.945(5) 4_565
Zn1 O7 1.948(5) .
Zn2 O8 1.927(5) .
Zn2 O1 1.927(5) .
Zn2 O4 1.936(5) .
Zn2 O9 1.956(5) 4_566
P1 O1 1.490(6) .
P1 O2 1.500(6) 3_556
P1 O3 1.563(6) .
P1 C1 1.798(8) .
P2 O5 1.521(5) .
P2 O4 1.521(5) .
P2 O6 1.544(5) .
P2 C3 1.802(7) .
P3 O8 1.512(5) .
P3 O9 1.534(5) .
P3 O7 1.544(5) .
P3 C5 1.784(7) .
O2 P1 1.500(6) 3_556
O6 Zn1 1.945(5) 4_566
O9 Zn2 1.956(5) 4_565
C1 C2 1.522(12) .
C2 C2 1.480(18) 3_456
C3 C4 1.513(11) .
C4 C6 1.525(11) 4_666
C5 C6 1.524(11) .
C6 C4 1.525(11) 4_465
C7 C9 1.46(3) .
C7 N1 1.478(12) .
C7 C8 1.526(13) 3_566
C8 N1 1.478(13) .
C8 C7 1.526(13) 3_566

loop_
_geom_hbond_atom_site_label_D
_geom_hbond_atom_site_label_H
_geom_hbond_atom_site_label_A
_geom_hbond_distance_DH
_geom_hbond_distance_HA
_geom_hbond_distance_DA
_geom_hbond_angle_DHA
_geom_hbond_site_symmetry_A
O3 H21 O7 0.82 1.85 2.671(7) 174.7 .
N1 H13 O9 0.90 1.95 2.823(8) 163.0 .
N1 H14 O6 0.90 1.90 2.787(8) 166.9 .
